data_7230494
loop_
_publ_author_name
'Minami, Takaya'
'Sato, Hiroyasu'
'Matsumoto, Shinya'

_publ_section_title
;
 Macroscopic crystalline deformation in an organic dye during reversible
 phase transition caused by alkyl disorder
;
_journal_issue 19
_journal_name_full CrystEngComm
_journal_page_first 2644
_journal_paper_doi 10.1039/C8CE00465J
_journal_volume 20
_journal_year 2018
_chemical_formula_moiety 'C26 H30 N6'
_chemical_formula_sum 'C26 H30 N6'
_chemical_formula_weight 426.56
_chemical_melting_point 551
_chemical_name_common DE2
_chemical_name_systematic 'N, N'-bis [(4-diethylaminophenyl) methylidene] diaminomaleonitrile'
_space_group_crystal_system triclinic
_space_group_IT_number 2
_space_group_name_Hall '-P 1'
_space_group_name_H-M_alt 'P -1'
_symmetry_space_group_name_Hall '-P 1'
_symmetry_space_group_name_H-M 'P -1'
_atom_sites_solution_hydrogens geom
_atom_sites_solution_primary direct
_atom_sites_solution_secondary difmap
_audit_update_record
;
2017-12-13 deposited with the CCDC.
2018-04-16 downloaded from the CCDC.
;
_cell_angle_alpha 79.815(3)
_cell_angle_beta 76.166(4)
_cell_angle_gamma 89.991(3)
_cell_formula_units_Z 3
_cell_length_a 9.1682(4)
_cell_length_b 11.1406(4)
_cell_length_c 18.1008(7)
_cell_measurement_reflns_used 2590
_cell_measurement_temperature 193
_cell_measurement_theta_max 30.10
_cell_measurement_theta_min 2.01
_cell_volume 1765.17(13)
_computing_cell_refinement 'CrysAlisPro 1.171.38.43 (Rigaku OD, 2015)'
_computing_data_collection 'CrysAlisPro 1.171.38.43 (Rigaku OD, 2015)'
_computing_data_reduction 'CrysAlisPro 1.171.38.43 (Rigaku OD, 2015)'
_computing_molecular_graphics 'CrystalStructure 4.2'
_computing_publication_material 'CrystalStructure 4.2 (Rigaku, 2017)'
_computing_structure_refinement 'SHELXL Version 2014/7 (Sheldrick, 2008)'
_computing_structure_solution 'SHELXT Version 2014/5 (Sheldrick, 2014)'
_diffrn_ambient_temperature 193
_diffrn_detector_area_resol_mean 14.629
_diffrn_measured_fraction_theta_full 0.985
_diffrn_measured_fraction_theta_max 0.985
_diffrn_measurement_device_type 'Rigaku Mercury70'
_diffrn_measurement_method \w
_diffrn_radiation_type 'Mo K\a'
_diffrn_radiation_wavelength 0.71075
_diffrn_reflns_av_R_equivalents 0.0345
_diffrn_reflns_Laue_measured_fraction_full 0.985
_diffrn_reflns_Laue_measured_fraction_max 0.985
_diffrn_reflns_limit_h_max 10
_diffrn_reflns_limit_h_min -10
_diffrn_reflns_limit_k_max 13
_diffrn_reflns_limit_k_min -13
_diffrn_reflns_limit_l_max 21
_diffrn_reflns_limit_l_min -14
_diffrn_reflns_number 11451
_diffrn_reflns_point_group_measured_fraction_full 0.985
_diffrn_reflns_point_group_measured_fraction_max 0.985
_diffrn_reflns_theta_full 25.000
_diffrn_reflns_theta_max 25.000
_diffrn_reflns_theta_min 2.290
_diffrn_standards_number 0
_exptl_absorpt_coefficient_mu 0.074
_exptl_absorpt_correction_T_max 0.992
_exptl_absorpt_correction_T_min 0.919
_exptl_absorpt_correction_type multi-scan
_exptl_absorpt_process_details
;
CrysAlisPro 1.171.38.43 (Rigaku Oxford Diffraction, 2015)
Empirical absorption correction using spherical harmonics,
 implemented in SCALE3 ABSPACK scaling algorithm.
;
_exptl_crystal_colour violet
_exptl_crystal_density_diffrn 1.204
_exptl_crystal_density_method 'not measured'
_exptl_crystal_description block
_exptl_crystal_F_000 684.00
_exptl_crystal_recrystallization_method 'Re-crystallisation from solvent: Chloroform and diethyl ether'
_exptl_crystal_size_max 0.481
_exptl_crystal_size_mid 0.154
_exptl_crystal_size_min 0.104
_refine_diff_density_max 0.54
_refine_diff_density_min -0.37
_refine_ls_extinction_method none
_refine_ls_goodness_of_fit_ref 1.020
_refine_ls_hydrogen_treatment constr
_refine_ls_number_parameters 433
_refine_ls_number_reflns 6120
_refine_ls_number_restraints 2
_refine_ls_R_factor_all 0.1330
_refine_ls_R_factor_gt 0.0719
_refine_ls_shift/su_max 0.000
_refine_ls_structure_factor_coef Fsqd
_refine_ls_weighting_details 'w = 1/[\s^2^(Fo^2^)+(0.0830P)^2^+0.5744P] where P=(Fo^2^+2Fc^2^)/3'
_refine_ls_weighting_scheme calc
_refine_ls_wR_factor_gt 0.1601
_refine_ls_wR_factor_ref 0.1991
_reflns_Friedel_coverage 0.000
_reflns_number_gt 3508
_reflns_number_total 6120
_reflns_threshold_expression F^2^>2.0\s(F^2^)
_cod_data_source_file c8ce00465j9.cif
_cod_data_source_block DE2_193K
_cod_depositor_comments 'Adding full bibliography for 7230490--7230496.cif.'
_cod_database_code 7230494

loop_
_space_group_symop_id
_space_group_symop_operation_xyz
1 +X,+Y,+Z
2 -X,-Y,-Z

loop_
_atom_site_label
_atom_site_type_symbol
_atom_site_fract_x
_atom_site_fract_y
_atom_site_fract_z
_atom_site_U_iso_or_equiv
_atom_site_adp_type
_atom_site_occupancy
_atom_site_site_symmetry_order
_atom_site_calc_flag
_atom_site_refinement_flags_posn
_atom_site_refinement_flags_adp
N1 N 1.2339(4) 0.5141(3) 0.08909(17) 0.0611(9) Uani 1 1 d . .
N2 N 0.8556(3) 0.5140(2) 0.08651(14) 0.0432(7) Uani 1 1 d . .
N3 N 0.2802(3) 0.5886(3) 0.35461(16) 0.0531(8) Uani 1 1 d . U
N4 N 0.9108(3) 0.7809(3) 0.46087(16) 0.0514(8) Uani 1 1 d . .
N5 N 0.5484(3) 0.8500(2) 0.44360(13) 0.0344(6) Uani 1 1 d . .
N6 N -0.0450(3) 0.8427(2) 0.71903(14) 0.0384(7) Uani 1 1 d . .
N7 N 0.4938(4) 0.9162(3) 0.25415(17) 0.0614(9) Uani 1 1 d . .
N8 N 0.8561(3) 0.8540(2) 0.27286(14) 0.0368(7) Uani 1 1 d . .
N9 N 1.4274(3) 0.8220(4) -0.00898(17) 0.0818(12) Uani 1 1 d . U
C1 C 1.1321(4) 0.5137(3) 0.06283(18) 0.0443(9) Uani 1 1 d . .
C2 C 0.9945(4) 0.5082(3) 0.03716(17) 0.0418(8) Uani 1 1 d . .
C3 C 0.8447(4) 0.5363(3) 0.15587(17) 0.0428(9) Uani 1 1 d . .
H3 H 0.9334 0.5483 0.1726 0.051 Uiso 1 1 calc R U
C4 C 0.6992(3) 0.5431(3) 0.20761(16) 0.0367(8) Uani 1 1 d . .
C5 C 0.6890(3) 0.5738(3) 0.28059(17) 0.0385(8) Uani 1 1 d . .
H5 H 0.7786 0.5874 0.2961 0.046 Uiso 1 1 calc R U
C6 C 0.5522(3) 0.5844(3) 0.33000(17) 0.0388(8) Uani 1 1 d . .
H6 H 0.5492 0.6035 0.3794 0.047 Uiso 1 1 calc R U
C7 C 0.4166(3) 0.5678(3) 0.30908(17) 0.0392(8) Uani 1 1 d . .
C8 C 0.4282(4) 0.5313(3) 0.23671(17) 0.0450(9) Uani 1 1 d . .
H8 H 0.3392 0.5140 0.2217 0.054 Uiso 1 1 calc R U
C9 C 0.5650(4) 0.5206(3) 0.18830(17) 0.0432(9) Uani 1 1 d . .
H9 H 0.5685 0.4971 0.1400 0.052 Uiso 1 1 calc R U
C10 C 0.2690(4) 0.6306(3) 0.42770(19) 0.0501(10) Uani 1 1 d . .
H10A H 0.1734 0.6725 0.4403 0.060 Uiso 1 1 calc R U
H10B H 0.3520 0.6917 0.4203 0.060 Uiso 1 1 calc R U
C11 C 0.2746(4) 0.5329(4) 0.4962(2) 0.0629(11) Uani 1 1 d . .
H11A H 0.2663 0.5702 0.5421 0.075 Uiso 1 1 calc R U
H11B H 0.1910 0.4729 0.5056 0.075 Uiso 1 1 calc R U
H11C H 0.3701 0.4921 0.4855 0.075 Uiso 1 1 calc R U
C12 C 0.1356(4) 0.5672(3) 0.3335(2) 0.0536(9) Uani 1 1 d . U
H12A H 0.0562 0.6140 0.3618 0.064 Uiso 1 1 calc R U
H12B H 0.1478 0.5966 0.2774 0.064 Uiso 1 1 calc R U
C13 C 0.0904(5) 0.4375(4) 0.3528(2) 0.0734(13) Uani 1 1 d . .
H13A H -0.0044 0.4254 0.3386 0.088 Uiso 1 1 calc R U
H13B H 0.1685 0.3914 0.3242 0.088 Uiso 1 1 calc R U
H13C H 0.0769 0.4088 0.4085 0.088 Uiso 1 1 calc R U
C14 C 0.8163(4) 0.8086(3) 0.43043(17) 0.0365(8) Uani 1 1 d . .
C15 C 0.6902(3) 0.8428(3) 0.39737(16) 0.0333(7) Uani 1 1 d . .
C16 C 0.5205(3) 0.8108(3) 0.51769(16) 0.0338(7) Uani 1 1 d . .
H16 H 0.5989 0.7755 0.5392 0.041 Uiso 1 1 calc R U
C17 C 0.3757(3) 0.8188(3) 0.56841(16) 0.0324(7) Uani 1 1 d . .
C18 C 0.3454(3) 0.7632(3) 0.64608(16) 0.0373(8) Uani 1 1 d . .
H18 H 0.4220 0.7201 0.6653 0.045 Uiso 1 1 calc R U
C19 C 0.2068(3) 0.7693(3) 0.69557(17) 0.0369(8) Uani 1 1 d . .
H19 H 0.1888 0.7285 0.7479 0.044 Uiso 1 1 calc R U
C20 C 0.0914(3) 0.8349(3) 0.66995(16) 0.0313(7) Uani 1 1 d . .
C21 C 0.1217(3) 0.8905(3) 0.59103(16) 0.0347(7) Uani 1 1 d . .
H21 H 0.0459 0.9343 0.5715 0.042 Uiso 1 1 calc R U
C22 C 0.2597(3) 0.8815(3) 0.54245(16) 0.0337(7) Uani 1 1 d . .
H22 H 0.2771 0.9191 0.4896 0.040 Uiso 1 1 calc R U
C23 C -0.0890(4) 0.7657(3) 0.79564(17) 0.0423(8) Uani 1 1 d . .
H23A H -0.0421 0.6859 0.7933 0.051 Uiso 1 1 calc R U
H23B H -0.1994 0.7505 0.8097 0.051 Uiso 1 1 calc R U
C24 C -0.0448(4) 0.8200(4) 0.85810(18) 0.0585(11) Uani 1 1 d . .
H24A H -0.0776 0.7639 0.9077 0.070 Uiso 1 1 calc R U
H24B H 0.0647 0.8335 0.8454 0.070 Uiso 1 1 calc R U
H24C H -0.0928 0.8980 0.8618 0.070 Uiso 1 1 calc R U
C25 C -0.1557(3) 0.9272(3) 0.69737(18) 0.0408(8) Uani 1 1 d . .
H25A H -0.1022 1.0003 0.6619 0.049 Uiso 1 1 calc R U
H25B H -0.2152 0.9541 0.7444 0.049 Uiso 1 1 calc R U
C26 C -0.2617(4) 0.8728(3) 0.65857(19) 0.0472(9) Uani 1 1 d . .
H26A H -0.3329 0.9339 0.6455 0.057 Uiso 1 1 calc R U
H26B H -0.2040 0.8478 0.6112 0.057 Uiso 1 1 calc R U
H26C H -0.3170 0.8016 0.6938 0.057 Uiso 1 1 calc R U
C27 C 0.5875(4) 0.8952(3) 0.28542(18) 0.0434(9) Uani 1 1 d . .
C28 C 0.7143(3) 0.8646(3) 0.31881(16) 0.0344(7) Uani 1 1 d . .
C29 C 0.8749(4) 0.8653(3) 0.19871(17) 0.0439(9) Uani 1 1 d . .
H29 H 0.7904 0.8831 0.1774 0.053 Uiso 1 1 calc R U
C30 C 1.0167(4) 0.8522(3) 0.14735(17) 0.0398(8) Uani 1 1 d . .
C31 C 1.0292(4) 0.8686(4) 0.06752(18) 0.0564(11) Uani 1 1 d . .
H31 H 0.9419 0.8853 0.0486 0.068 Uiso 1 1 calc R U
C32 C 1.1638(4) 0.8614(4) 0.01600(19) 0.0567(11) Uani 1 1 d . .
H32 H 1.1690 0.8768 -0.0379 0.068 Uiso 1 1 calc R U
C33 C 1.2935(4) 0.8316(4) 0.04155(18) 0.0512(10) Uani 1 1 d . .
C34 C 1.2811(4) 0.8154(3) 0.12181(18) 0.0464(9) Uani 1 1 d . .
H34 H 1.3674 0.7959 0.1412 0.056 Uiso 1 1 calc R U
C35 C 1.1476(4) 0.8273(3) 0.17205(17) 0.0387(8) Uani 1 1 d . .
H35 H 1.1438 0.8183 0.2257 0.046 Uiso 1 1 calc R U
C36 C 1.4500(4) 0.8656(4) -0.0931(2) 0.0651(12) Uani 1 1 d . .
H36A H 1.3809 0.9320 -0.1018 0.078 Uiso 1 1 calc R U
H36B H 1.5542 0.9000 -0.1148 0.078 Uiso 1 1 calc R U
C37 C 1.4241(5) 0.7698(4) -0.1344(2) 0.0771(14) Uani 1 1 d . .
H37A H 1.4406 0.8038 -0.1896 0.092 Uiso 1 1 calc R U
H37B H 1.4938 0.7046 -0.1271 0.092 Uiso 1 1 calc R U
H37C H 1.3204 0.7366 -0.1141 0.092 Uiso 1 1 calc R U
C38 C 1.5510(5) 0.7397(5) 0.0195(2) 0.0758(12) Uani 1 1 d . U
H38A H 1.5061 0.6791 0.0666 0.091 Uiso 1 1 calc R U
H38B H 1.6066 0.6968 -0.0213 0.091 Uiso 1 1 calc R U
C39 C 1.6399(7) 0.8236(6) 0.0345(4) 0.156(3) Uani 1 1 d . .
H39A H 1.7228 0.7833 0.0531 0.188 Uiso 1 1 calc R U
H39B H 1.6807 0.8831 -0.0129 0.188 Uiso 1 1 calc R U
H39C H 1.5811 0.8656 0.0743 0.188 Uiso 1 1 calc R U

loop_
_atom_site_aniso_label
_atom_site_aniso_U_11
_atom_site_aniso_U_22
_atom_site_aniso_U_33
_atom_site_aniso_U_23
_atom_site_aniso_U_13
_atom_site_aniso_U_12
N1 0.057(2) 0.079(2) 0.0465(18) -0.0129(17) -0.0102(16) -0.0085(18)
N2 0.0423(17) 0.0512(18) 0.0308(15) -0.0086(13) 0.0024(12) -0.0024(13)
N3 0.0418(15) 0.075(2) 0.0446(16) -0.0297(16) -0.0001(13) -0.0025(15)
N4 0.0445(18) 0.064(2) 0.0431(17) -0.0085(15) -0.0071(15) 0.0101(16)
N5 0.0290(14) 0.0407(16) 0.0314(14) -0.0094(12) -0.0012(11) -0.0002(12)
N6 0.0302(15) 0.0500(17) 0.0302(14) -0.0046(12) 0.0001(11) 0.0025(13)
N7 0.053(2) 0.090(3) 0.0411(18) -0.0082(17) -0.0136(16) 0.0262(19)
N8 0.0343(15) 0.0398(15) 0.0319(14) -0.0083(12) 0.0019(11) 0.0040(12)
N9 0.0434(19) 0.169(4) 0.0361(17) -0.036(2) -0.0027(14) 0.024(2)
C1 0.044(2) 0.055(2) 0.0288(17) -0.0081(16) 0.0020(16) -0.0055(18)
C2 0.0378(19) 0.049(2) 0.0341(16) -0.0091(15) 0.0013(15) -0.0053(16)
C3 0.046(2) 0.046(2) 0.0319(17) -0.0072(15) 0.0007(15) 0.0021(16)
C4 0.0390(19) 0.0393(19) 0.0290(16) -0.0047(14) -0.0040(14) 0.0005(15)
C5 0.0376(19) 0.045(2) 0.0335(17) -0.0109(15) -0.0068(14) -0.0025(15)
C6 0.042(2) 0.046(2) 0.0282(16) -0.0127(15) -0.0053(14) -0.0042(16)
C7 0.0371(19) 0.0438(19) 0.0341(17) -0.0106(15) -0.0010(14) -0.0035(15)
C8 0.0365(19) 0.065(2) 0.0367(18) -0.0143(17) -0.0112(15) -0.0003(17)
C9 0.048(2) 0.054(2) 0.0282(17) -0.0105(16) -0.0069(15) -0.0002(17)
C10 0.0362(19) 0.068(2) 0.048(2) -0.028(2) -0.0009(16) 0.0025(17)
C11 0.062(3) 0.079(3) 0.043(2) -0.018(2) -0.0007(18) -0.010(2)
C12 0.0436(18) 0.061(2) 0.055(2) -0.0126(19) -0.0084(16) 0.0078(18)
C13 0.084(3) 0.065(3) 0.064(3) -0.012(2) -0.004(2) 0.000(2)
C14 0.0374(19) 0.0385(19) 0.0291(17) -0.0070(14) 0.0012(15) 0.0041(15)
C15 0.0315(17) 0.0356(18) 0.0313(16) -0.0075(14) -0.0033(13) 0.0008(14)
C16 0.0296(17) 0.0405(19) 0.0316(17) -0.0086(14) -0.0062(13) -0.0001(14)
C17 0.0300(17) 0.0375(18) 0.0310(16) -0.0107(14) -0.0067(13) -0.0006(14)
C18 0.0352(18) 0.048(2) 0.0287(16) -0.0081(15) -0.0065(14) 0.0044(15)
C19 0.0327(17) 0.051(2) 0.0254(15) -0.0032(14) -0.0059(13) -0.0021(15)
C20 0.0274(16) 0.0394(18) 0.0259(15) -0.0072(13) -0.0034(13) -0.0011(14)
C21 0.0333(17) 0.0390(18) 0.0300(16) -0.0042(14) -0.0056(14) 0.0033(14)
C22 0.0346(18) 0.0392(18) 0.0242(15) -0.0025(13) -0.0033(13) 0.0000(14)
C23 0.0345(19) 0.054(2) 0.0323(17) -0.0045(16) 0.0021(14) 0.0000(16)
C24 0.066(3) 0.073(3) 0.0316(18) -0.0094(18) -0.0038(17) -0.002(2)
C25 0.0335(18) 0.049(2) 0.0359(17) -0.0119(15) 0.0021(14) 0.0092(16)
C26 0.0353(19) 0.063(2) 0.0457(19) -0.0121(18) -0.0116(16) 0.0138(17)
C27 0.045(2) 0.050(2) 0.0298(18) -0.0068(16) 0.0012(16) 0.0081(17)
C28 0.0327(17) 0.0368(18) 0.0313(16) -0.0065(14) -0.0026(14) 0.0041(14)
C29 0.042(2) 0.055(2) 0.0312(17) -0.0046(16) -0.0037(15) 0.0095(17)
C30 0.0388(19) 0.047(2) 0.0293(17) -0.0050(15) -0.0016(14) 0.0052(16)
C31 0.041(2) 0.096(3) 0.0296(18) -0.0088(19) -0.0063(16) 0.020(2)
C32 0.043(2) 0.100(3) 0.0279(18) -0.0135(19) -0.0079(16) 0.020(2)
C33 0.039(2) 0.085(3) 0.0312(18) -0.0186(18) -0.0046(15) 0.0175(19)
C34 0.0386(19) 0.067(2) 0.0363(18) -0.0129(17) -0.0115(15) 0.0177(17)
C35 0.043(2) 0.046(2) 0.0249(16) -0.0056(14) -0.0057(14) 0.0082(16)
C36 0.059(3) 0.088(3) 0.042(2) -0.015(2) 0.0035(19) 0.004(2)
C37 0.063(3) 0.115(4) 0.054(2) -0.031(3) -0.005(2) 0.009(3)
C38 0.078(3) 0.090(3) 0.055(3) -0.006(2) -0.012(2) 0.003(2)
C39 0.133(5) 0.142(6) 0.154(6) -0.078(5) 0.081(5) -0.065(5)

loop_
_atom_type_symbol
_atom_type_description
_atom_type_scat_dispersion_real
_atom_type_scat_dispersion_imag
_atom_type_scat_source
C C 0.0033 0.0016
;
International Tables for Crystallography
(Vol. C, Tables 4.2.6.8 and 6.1.1.4)
;
H H 0.0000 0.0000
;
International Tables for Crystallography
(Vol. C, Table 6.1.1.4)
;
N N 0.0061 0.0033
;
International Tables for Crystallography
(Vol. C, Tables 4.2.6.8 and 6.1.1.4)
;

loop_
_geom_angle_atom_site_label_1
_geom_angle_atom_site_label_2
_geom_angle_atom_site_label_3
_geom_angle
_geom_angle_site_symmetry_1
C3 N2 C2 120.6(3) .
C7 N3 C10 121.1(3) .
C7 N3 C12 122.2(3) .
C10 N3 C12 116.6(2) .
C16 N5 C15 120.5(3) .
C20 N6 C25 121.7(3) .
C20 N6 C23 121.8(3) .
C25 N6 C23 116.5(2) .
C29 N8 C28 119.5(3) .
C33 N9 C36 121.6(3) .
C33 N9 C38 119.5(3) .
C36 N9 C38 117.9(3) .
N1 C1 C2 174.4(3) .
C2 C2 N2 120.3(4) 2_765
C2 C2 C1 118.1(3) 2_765
N2 C2 C1 121.5(3) .
N2 C3 C4 120.7(3) .
N2 C3 H3 119.6 .
C4 C3 H3 119.6 .
C9 C4 C5 117.2(3) .
C9 C4 C3 122.7(3) .
C5 C4 C3 120.1(3) .
C6 C5 C4 121.4(3) .
C6 C5 H5 119.3 .
C4 C5 H5 119.3 .
C5 C6 C7 121.5(3) .
C5 C6 H6 119.2 .
C7 C6 H6 119.2 .
N3 C7 C6 122.2(3) .
N3 C7 C8 121.2(3) .
C6 C7 C8 116.5(3) .
C9 C8 C7 121.2(3) .
C9 C8 H8 119.4 .
C7 C8 H8 119.4 .
C8 C9 C4 122.0(3) .
C8 C9 H9 119.0 .
C4 C9 H9 119.0 .
N3 C10 C11 115.8(3) .
N3 C10 H10A 108.3 .
C11 C10 H10A 108.3 .
N3 C10 H10B 108.3 .
C11 C10 H10B 108.3 .
H10A C10 H10B 107.4 .
C10 C11 H11A 109.5 .
C10 C11 H11B 109.5 .
H11A C11 H11B 109.5 .
C10 C11 H11C 109.5 .
H11A C11 H11C 109.5 .
H11B C11 H11C 109.5 .
C13 C12 N3 110.7(3) .
C13 C12 H12A 109.5 .
N3 C12 H12A 109.5 .
C13 C12 H12B 109.5 .
N3 C12 H12B 109.5 .
H12A C12 H12B 108.1 .
C12 C13 H13A 109.5 .
C12 C13 H13B 109.5 .
H13A C13 H13B 109.5 .
C12 C13 H13C 109.5 .
H13A C13 H13C 109.5 .
H13B C13 H13C 109.5 .
N4 C14 C15 176.0(3) .
C28 C15 N5 120.6(3) .
C28 C15 C14 118.1(3) .
N5 C15 C14 121.3(3) .
N5 C16 C17 122.5(3) .
N5 C16 H16 118.7 .
C17 C16 H16 118.7 .
C18 C17 C22 117.4(3) .
C18 C17 C16 120.6(3) .
C22 C17 C16 122.0(3) .
C19 C18 C17 121.5(3) .
C19 C18 H18 119.3 .
C17 C18 H18 119.3 .
C18 C19 C20 121.1(3) .
C18 C19 H19 119.4 .
C20 C19 H19 119.4 .
N6 C20 C19 121.3(3) .
N6 C20 C21 121.3(3) .
C19 C20 C21 117.4(2) .
C22 C21 C20 120.5(3) .
C22 C21 H21 119.8 .
C20 C21 H21 119.8 .
C21 C22 C17 122.1(3) .
C21 C22 H22 119.0 .
C17 C22 H22 119.0 .
N6 C23 C24 113.8(3) .
N6 C23 H23A 108.8 .
C24 C23 H23A 108.8 .
N6 C23 H23B 108.8 .
C24 C23 H23B 108.8 .
H23A C23 H23B 107.7 .
C23 C24 H24A 109.5 .
C23 C24 H24B 109.5 .
H24A C24 H24B 109.5 .
C23 C24 H24C 109.5 .
H24A C24 H24C 109.5 .
H24B C24 H24C 109.5 .
N6 C25 C26 113.5(3) .
N6 C25 H25A 108.9 .
C26 C25 H25A 108.9 .
N6 C25 H25B 108.9 .
C26 C25 H25B 108.9 .
H25A C25 H25B 107.7 .
C25 C26 H26A 109.5 .
C25 C26 H26B 109.5 .
H26A C26 H26B 109.5 .
C25 C26 H26C 109.5 .
H26A C26 H26C 109.5 .
H26B C26 H26C 109.5 .
N7 C27 C28 174.7(3) .
C15 C28 N8 120.2(3) .
C15 C28 C27 118.3(3) .
N8 C28 C27 121.4(3) .
N8 C29 C30 123.1(3) .
N8 C29 H29 118.5 .
C30 C29 H29 118.5 .
C35 C30 C31 116.8(3) .
C35 C30 C29 123.3(3) .
C31 C30 C29 119.9(3) .
C32 C31 C30 121.9(3) .
C32 C31 H31 119.1 .
C30 C31 H31 119.1 .
C31 C32 C33 120.9(3) .
C31 C32 H32 119.5 .
C33 C32 H32 119.5 .
N9 C33 C32 121.5(3) .
N9 C33 C34 121.3(3) .
C32 C33 C34 117.2(3) .
C35 C34 C33 121.1(3) .
C35 C34 H34 119.4 .
C33 C34 H34 119.4 .
C34 C35 C30 122.0(3) .
C34 C35 H35 119.0 .
C30 C35 H35 119.0 .
C37 C36 N9 113.0(4) .
C37 C36 H36A 109.0 .
N9 C36 H36A 109.0 .
C37 C36 H36B 109.0 .
N9 C36 H36B 109.0 .
H36A C36 H36B 107.8 .
C36 C37 H37A 109.5 .
C36 C37 H37B 109.5 .
H37A C37 H37B 109.5 .
C36 C37 H37C 109.5 .
H37A C37 H37C 109.5 .
H37B C37 H37C 109.5 .
C39 C38 N9 101.5(5) .
C39 C38 H38A 111.5 .
N9 C38 H38A 111.5 .
C39 C38 H38B 111.5 .
N9 C38 H38B 111.5 .
H38A C38 H38B 109.3 .
C38 C39 H39A 109.5 .
C38 C39 H39B 109.5 .
H39A C39 H39B 109.5 .
C38 C39 H39C 109.5 .
H39A C39 H39C 109.5 .
H39B C39 H39C 109.5 .

loop_
_geom_bond_atom_site_label_1
_geom_bond_atom_site_label_2
_geom_bond_distance
_geom_bond_site_symmetry_2
N1 C1 1.145(4) .
N2 C3 1.303(4) .
N2 C2 1.379(4) .
N3 C7 1.368(4) .
N3 C10 1.461(4) .
N3 C12 1.494(5) .
N4 C14 1.148(4) .
N5 C16 1.297(4) .
N5 C15 1.378(3) .
N6 C20 1.363(3) .
N6 C25 1.459(4) .
N6 C23 1.461(4) .
N7 C27 1.139(4) .
N8 C29 1.295(4) .
N8 C28 1.383(3) .
N9 C33 1.361(4) .
N9 C36 1.479(5) .
N9 C38 1.582(5) .
C1 C2 1.449(5) .
C2 C2 1.370(6) 2_765
C3 C4 1.446(4) .
C3 H3 0.9500 .
C4 C9 1.391(4) .
C4 C5 1.404(4) .
C5 C6 1.374(4) .
C5 H5 0.9500 .
C6 C7 1.405(4) .
C6 H6 0.9500 .
C7 C8 1.419(4) .
C8 C9 1.366(4) .
C8 H8 0.9500 .
C9 H9 0.9500 .
C10 C11 1.509(5) .
C10 H10A 0.9900 .
C10 H10B 0.9900 .
C11 H11A 0.9800 .
C11 H11B 0.9800 .
C11 H11C 0.9800 .
C12 C13 1.461(5) .
C12 H12A 0.9900 .
C12 H12B 0.9900 .
C13 H13A 0.9800 .
C13 H13B 0.9800 .
C13 H13C 0.9800 .
C14 C15 1.446(5) .
C15 C28 1.363(4) .
C16 C17 1.435(4) .
C16 H16 0.9500 .
C17 C18 1.394(4) .
C17 C22 1.401(4) .
C18 C19 1.378(4) .
C18 H18 0.9500 .
C19 C20 1.409(4) .
C19 H19 0.9500 .
C20 C21 1.414(4) .
C21 C22 1.372(4) .
C21 H21 0.9500 .
C22 H22 0.9500 .
C23 C24 1.507(4) .
C23 H23A 0.9900 .
C23 H23B 0.9900 .
C24 H24A 0.9800 .
C24 H24B 0.9800 .
C24 H24C 0.9800 .
C25 C26 1.511(4) .
C25 H25A 0.9900 .
C25 H25B 0.9900 .
C26 H26A 0.9800 .
C26 H26B 0.9800 .
C26 H26C 0.9800 .
C27 C28 1.448(5) .
C29 C30 1.431(4) .
C29 H29 0.9500 .
C30 C35 1.389(4) .
C30 C31 1.401(4) .
C31 C32 1.370(4) .
C31 H31 0.9500 .
C32 C33 1.395(5) .
C32 H32 0.9500 .
C33 C34 1.409(4) .
C34 C35 1.361(4) .
C34 H34 0.9500 .
C35 H35 0.9500 .
C36 C37 1.455(5) .
C36 H36A 0.9900 .
C36 H36B 0.9900 .
C37 H37A 0.9800 .
C37 H37B 0.9800 .
C37 H37C 0.9800 .
C38 C39 1.345(7) .
C38 H38A 0.9900 .
C38 H38B 0.9900 .
C39 H39A 0.9800 .
C39 H39B 0.9800 .
C39 H39C 0.9800 .

loop_
_geom_torsion_atom_site_label_1
_geom_torsion_atom_site_label_2
_geom_torsion_atom_site_label_3
_geom_torsion_atom_site_label_4
_geom_torsion
_geom_torsion_site_symmetry_4
C3 N2 C2 C2 -176.2(4) 2_765
C3 N2 C2 C1 6.6(5) .
C2 N2 C3 C4 179.7(3) .
N2 C3 C4 C9 3.2(5) .
N2 C3 C4 C5 -176.5(3) .
C9 C4 C5 C6 -1.8(5) .
C3 C4 C5 C6 178.0(3) .
C4 C5 C6 C7 -1.4(5) .
C10 N3 C7 C6 0.5(5) .
C12 N3 C7 C6 -178.1(3) .
C10 N3 C7 C8 -177.7(3) .
C12 N3 C7 C8 3.7(5) .
C5 C6 C7 N3 -174.1(3) .
C5 C6 C7 C8 4.2(5) .
N3 C7 C8 C9 174.4(3) .
C6 C7 C8 C9 -3.9(5) .
C7 C8 C9 C4 0.9(5) .
C5 C4 C9 C8 2.0(5) .
C3 C4 C9 C8 -177.8(3) .
C7 N3 C10 C11 -81.8(4) .
C12 N3 C10 C11 96.9(4) .
C7 N3 C12 C13 79.5(4) .
C10 N3 C12 C13 -99.2(4) .
C16 N5 C15 C28 169.0(3) .
C16 N5 C15 C14 -9.1(4) .
C15 N5 C16 C17 178.6(3) .
N5 C16 C17 C18 172.6(3) .
N5 C16 C17 C22 -7.2(4) .
C22 C17 C18 C19 0.1(4) .
C16 C17 C18 C19 -179.7(3) .
C17 C18 C19 C20 -1.7(5) .
C25 N6 C20 C19 169.0(3) .
C23 N6 C20 C19 -11.9(4) .
C25 N6 C20 C21 -12.3(4) .
C23 N6 C20 C21 166.8(3) .
C18 C19 C20 N6 -179.0(3) .
C18 C19 C20 C21 2.2(4) .
N6 C20 C21 C22 -179.9(3) .
C19 C20 C21 C22 -1.1(4) .
C20 C21 C22 C17 -0.5(5) .
C18 C17 C22 C21 1.0(4) .
C16 C17 C22 C21 -179.2(3) .
C20 N6 C23 C24 89.1(4) .
C25 N6 C23 C24 -91.7(3) .
C20 N6 C25 C26 90.2(3) .
C23 N6 C25 C26 -88.9(3) .
N5 C15 C28 N8 -178.3(3) .
C14 C15 C28 N8 -0.1(4) .
N5 C15 C28 C27 -0.1(4) .
C14 C15 C28 C27 178.1(3) .
C29 N8 C28 C15 174.4(3) .
C29 N8 C28 C27 -3.7(4) .
C28 N8 C29 C30 -178.2(3) .
N8 C29 C30 C35 -0.6(5) .
N8 C29 C30 C31 -178.5(3) .
C35 C30 C31 C32 -0.4(6) .
C29 C30 C31 C32 177.6(4) .
C30 C31 C32 C33 3.0(6) .
C36 N9 C33 C32 12.2(6) .
C38 N9 C33 C32 -155.4(4) .
C36 N9 C33 C34 -165.9(4) .
C38 N9 C33 C34 26.5(6) .
C31 C32 C33 N9 178.8(4) .
C31 C32 C33 C34 -3.0(6) .
N9 C33 C34 C35 178.8(4) .
C32 C33 C34 C35 0.6(6) .
C33 C34 C35 C30 1.9(5) .
C31 C30 C35 C34 -2.0(5) .
C29 C30 C35 C34 -180.0(3) .
C33 N9 C36 C37 -94.4(5) .
C38 N9 C36 C37 73.4(5) .
C33 N9 C38 C39 -98.0(5) .
C36 N9 C38 C39 93.9(4) .
